data_7709988
loop_
_publ_author_name
'Wang, Zhen-Feng'
'Wei, Qiao-Chang'
'Li, Jin-Xian'
'Zhou, Zhen'
'Zhang, Shuhua'

_publ_section_title
;
 A new class of nickel(II) oxyquinoline-bipyridine complexes as potent
 anticancer agents induces apoptosis and autophagy in A549/DDP tumor cells
 through mitophagy pathways
;
_journal_name_full 'Dalton Transactions'
_journal_paper_doi 10.1039/D2DT00669C
_journal_year 2022
_chemical_formula_moiety 'C36 H32 Cl2 I2 N4 Ni O2, C H4 O'
_chemical_formula_sum 'C37 H36 Cl2 I2 N4 Ni O3'
_chemical_formula_weight 968.11
_space_group_crystal_system orthorhombic
_space_group_IT_number 60
_space_group_name_Hall '-P 2n 2ab'
_space_group_name_H-M_alt 'P b c n'
_atom_sites_solution_hydrogens geom
_atom_sites_solution_primary iterative
_audit_creation_date 2021-07-17
_audit_creation_method
;
Olex2 1.2
(compiled 2018.05.29 svn.r3508 for OlexSys, GUI svn.r5506)
;
_audit_update_record
;
2022-04-02 deposited with the CCDC.	2022-04-11 downloaded from the CCDC.
;
_cell_angle_alpha 90
_cell_angle_beta 90
_cell_angle_gamma 90
_cell_formula_units_Z 8
_cell_length_a 27.0578(7)
_cell_length_b 11.1058(3)
_cell_length_c 24.7350(7)
_cell_measurement_reflns_used 4629
_cell_measurement_temperature 150(2)
_cell_measurement_theta_max 25.78
_cell_measurement_theta_min 2.51
_cell_volume 7432.8(3)
_computing_cell_refinement 'Bruker SAINT'
_computing_data_collection 'Bruker APEX2'
_computing_data_reduction 'Bruker SAINT'
_computing_molecular_graphics 'Olex2 (Dolomanov et al., 2009)'
_computing_publication_material 'Olex2 (Dolomanov et al., 2009)'
_computing_structure_refinement 'XL (Sheldrick, 2008)'
_computing_structure_solution
;
Superflip (Palatinus & Chapuis, 2007;Palatinus & van der Lee, 2008;
Palatinus et al., 2012)
;
_diffrn_ambient_temperature 150.0
_diffrn_measured_fraction_theta_full 0.999
_diffrn_measured_fraction_theta_max 0.999
_diffrn_measurement_device_type 'Bruker APEX-II CCD'
_diffrn_measurement_method '\f and \w scans'
_diffrn_radiation_type MoK\a
_diffrn_radiation_wavelength 0.71073
_diffrn_reflns_av_R_equivalents 0.1208
_diffrn_reflns_av_unetI/netI 0.0511
_diffrn_reflns_Laue_measured_fraction_full 0.999
_diffrn_reflns_Laue_measured_fraction_max 0.999
_diffrn_reflns_limit_h_max 33
_diffrn_reflns_limit_h_min -33
_diffrn_reflns_limit_k_max 13
_diffrn_reflns_limit_k_min -13
_diffrn_reflns_limit_l_max 30
_diffrn_reflns_limit_l_min -30
_diffrn_reflns_number 80300
_diffrn_reflns_point_group_measured_fraction_full 0.999
_diffrn_reflns_point_group_measured_fraction_max 0.999
_diffrn_reflns_theta_full 25.242
_diffrn_reflns_theta_max 26.371
_diffrn_reflns_theta_min 2.146
_diffrn_standards_number 0
_exptl_absorpt_coefficient_mu 2.369
_exptl_absorpt_correction_T_max 0.0276
_exptl_absorpt_correction_T_min 0.0108
_exptl_absorpt_correction_type multi-scan
_exptl_absorpt_process_details
;
SADABS-2016/2 (Bruker,2016/2) was used for absorption correction.
wR2(int) was 0.1014 before and 0.0832 after correction.
The Ratio of minimum to maximum transmission is 0.3913.
The \l/2 correction factor is Not present.
;
_exptl_crystal_colour red
_exptl_crystal_density_diffrn 1.730
_exptl_crystal_description block
_exptl_crystal_F_000 3824
_exptl_crystal_size_max 0.36
_exptl_crystal_size_mid 0.21
_exptl_crystal_size_min 0.14
_refine_diff_density_max 0.718
_refine_diff_density_min -1.093
_refine_diff_density_rms 0.145
_refine_ls_extinction_method none
_refine_ls_goodness_of_fit_ref 1.228
_refine_ls_hydrogen_treatment constr
_refine_ls_matrix_type full
_refine_ls_number_parameters 450
_refine_ls_number_reflns 7591
_refine_ls_number_restraints 0
_refine_ls_restrained_S_all 1.228
_refine_ls_R_factor_all 0.0852
_refine_ls_R_factor_gt 0.0708
_refine_ls_shift/su_max 0.001
_refine_ls_shift/su_mean 0.000
_refine_ls_structure_factor_coef Fsqd
_refine_ls_weighting_details 'w=1/[\s^2^(Fo^2^)+(0.0461P)^2^+41.3155P] where P=(Fo^2^+2Fc^2^)/3'
_refine_ls_weighting_scheme calc
_refine_ls_wR_factor_gt 0.1454
_refine_ls_wR_factor_ref 0.1524
_reflns_Friedel_coverage 0.000
_reflns_number_gt 6335
_reflns_number_total 7591
_reflns_threshold_expression 'I > 2\s(I)'
_cod_data_source_file d2dt00669c2.cif
_cod_data_source_block Ni18
_cod_database_code 7709988
_shelx_shelxl_version_number 2018/3
_shelx_space_group_comment
;
The symmetry employed for this shelxl refinement is uniquely defined
by the following loop, which should always be used as a source of
symmetry information in preference to the above space-group names.
They are only intended as comments.
;
_shelx_estimated_absorpt_t_max 0.733
_shelx_estimated_absorpt_t_min 0.483
_olex2_refinement_description
;
1. Fixed Uiso
 At 1.2 times of:
  All C(H) groups
 At 1.5 times of:
  All C(H,H,H) groups, All O(H) groups
2.a Aromatic/amide H refined with riding coordinates:
 C19(H19), C25(H25), C22(H22), C3(H3), C27(H27), C18(H18), C28(H28), C12(H12),
 C20(H20), C16(H16), C7(H7), C17(H17), C8(H8), C9(H9)
2.b Idealised Me refined as rotating group:
 C30(H30A,H30B,H30C), C31(H31A,H31B,H31C), C36(H36A,H36B,H36C), C34(H34A,H34B,
 H34C), C35(H35A,H35B,H35C), C37(H37A,H37B,H37C), C32(H32A,H32B,H32C)
2.c Idealised tetrahedral OH refined as rotating group:
 O3(H3A)
;
_olex2_submission_special_instructions 'No special instructions were received'

loop_
_space_group_symop_operation_xyz
'x, y, z'
'-x+1/2, -y+1/2, z+1/2'
'x+1/2, -y+1/2, -z'
'-x, y, -z+1/2'
'-x, -y, -z'
'x-1/2, y-1/2, -z-1/2'
'-x-1/2, y-1/2, z'
'x, -y, z-1/2'

loop_
_atom_site_label
_atom_site_type_symbol
_atom_site_fract_x
_atom_site_fract_y
_atom_site_fract_z
_atom_site_U_iso_or_equiv
_atom_site_adp_type
_atom_site_occupancy
_atom_site_site_symmetry_order
_atom_site_calc_flag
_atom_site_refinement_flags_posn
_atom_site_refinement_flags_adp
_atom_site_refinement_flags_occupancy
_atom_site_disorder_assembly
_atom_site_disorder_group
I2 I 0.56675(2) 0.34873(5) 0.47323(2) 0.03139(14) Uani 1 1 d . . . . .
I1 I 0.23173(2) 0.05494(6) 0.64757(3) 0.04467(17) Uani 1 1 d . . . . .
Ni1 Ni 0.39631(3) 0.16820(8) 0.54113(3) 0.0232(2) Uani 1 1 d . . . . .
Cl2 Cl 0.54168(8) 0.58823(19) 0.67421(8) 0.0372(4) Uani 1 1 d . . . . .
Cl1 Cl 0.36734(9) -0.2903(2) 0.72737(9) 0.0441(5) Uani 1 1 d . . . . .
O1 O 0.33054(18) 0.1123(5) 0.57699(19) 0.0258(11) Uani 1 1 d . . . . .
O2 O 0.46507(17) 0.2298(4) 0.51873(19) 0.0252(10) Uani 1 1 d . . . . .
O3 O 0.2518(2) 0.1968(6) 0.5108(2) 0.0394(14) Uani 1 1 d . . . . .
H3A H 0.271266 0.170833 0.534518 0.059 Uiso 1 1 calc GR . . . .
N2 N 0.4102(2) 0.2862(6) 0.6045(2) 0.0260(13) Uani 1 1 d . . . . .
N1 N 0.4216(2) 0.0218(6) 0.5849(2) 0.0259(13) Uani 1 1 d . . . . .
N3 N 0.3907(2) 0.0701(5) 0.4692(2) 0.0260(13) Uani 1 1 d . . . . .
N4 N 0.3619(2) 0.2894(5) 0.4903(2) 0.0254(13) Uani 1 1 d . . . . .
C30 C 0.4382(3) 0.0132(8) 0.2745(3) 0.041(2) Uani 1 1 d . . . . .
H30A H 0.442414 -0.017985 0.237708 0.062 Uiso 1 1 calc GR . . . .
H30B H 0.470722 0.024127 0.291277 0.062 Uiso 1 1 calc GR . . . .
H30C H 0.420984 0.090763 0.273097 0.062 Uiso 1 1 calc GR . . . .
C11 C 0.5259(3) 0.3755(6) 0.5439(3) 0.0245(14) Uani 1 1 d . . . . .
C2 C 0.3022(3) -0.0220(6) 0.6456(3) 0.0267(15) Uani 1 1 d . . . . .
C19 C 0.4045(3) -0.0423(7) 0.4612(3) 0.0272(15) Uani 1 1 d . . . . .
H19 H 0.411496 -0.090332 0.492015 0.033 Uiso 1 1 calc R . . . .
C25 C 0.3380(3) 0.3329(7) 0.3999(3) 0.0274(15) Uani 1 1 d . . . . .
H25 H 0.337590 0.309408 0.362991 0.033 Uiso 1 1 calc R . . . .
C22 C 0.3847(2) 0.0913(7) 0.3732(3) 0.0246(15) Uani 1 1 d . . . . .
H22 H 0.377189 0.140714 0.342995 0.029 Uiso 1 1 calc R . . . .
C23 C 0.3796(2) 0.1379(6) 0.4258(3) 0.0220(14) Uani 1 1 d . . . . .
C3 C 0.3117(3) -0.1197(7) 0.6804(3) 0.0334(18) Uani 1 1 d . . . . .
H3 H 0.285905 -0.149097 0.702927 0.040 Uiso 1 1 calc R . . . .
C24 C 0.3597(2) 0.2581(6) 0.4381(3) 0.0229(14) Uani 1 1 d . . . . .
C15 C 0.4550(3) 0.3426(6) 0.5996(3) 0.0244(14) Uani 1 1 d . . . . .
C1 C 0.3373(3) 0.0255(6) 0.6111(3) 0.0224(14) Uani 1 1 d . . . . .
C27 C 0.3186(3) 0.4706(7) 0.4700(3) 0.0276(15) Uani 1 1 d . . . . .
H27 H 0.303883 0.542833 0.482750 0.033 Uiso 1 1 calc R . . . .
C31 C 0.3574(3) -0.0934(8) 0.2812(3) 0.0390(19) Uani 1 1 d . . . . .
H31A H 0.339292 -0.016978 0.281203 0.058 Uiso 1 1 calc GR . . . .
H31B H 0.338684 -0.153626 0.301728 0.058 Uiso 1 1 calc GR . . . .
H31C H 0.361711 -0.121322 0.243925 0.058 Uiso 1 1 calc GR . . . .
C10 C 0.4822(3) 0.3108(6) 0.5513(3) 0.0257(15) Uani 1 1 d . . . . .
C18 C 0.4421(3) 0.4470(7) 0.6835(3) 0.0300(16) Uani 1 1 d . . . . .
H18 H 0.452844 0.500073 0.711255 0.036 Uiso 1 1 calc R . . . .
C28 C 0.3418(3) 0.3939(7) 0.5059(3) 0.0292(16) Uani 1 1 d . . . . .
H28 H 0.343470 0.416100 0.542960 0.035 Uiso 1 1 calc R . . . .
C12 C 0.5437(3) 0.4602(7) 0.5815(3) 0.0309(17) Uani 1 1 d . . . . .
H12 H 0.573702 0.501856 0.574443 0.037 Uiso 1 1 calc R . . . .
C20 C 0.4094(3) -0.0945(7) 0.4109(3) 0.0266(15) Uani 1 1 d . . . . .
H20 H 0.418683 -0.176766 0.407903 0.032 Uiso 1 1 calc R . . . .
C13 C 0.5180(3) 0.4831(7) 0.6283(3) 0.0285(16) Uani 1 1 d . . . . .
C16 C 0.3826(3) 0.3107(7) 0.6472(3) 0.0295(16) Uani 1 1 d . . . . .
H16 H 0.351454 0.271891 0.650639 0.035 Uiso 1 1 calc R . . . .
C7 C 0.4666(3) -0.0231(7) 0.5854(3) 0.0302(16) Uani 1 1 d . . . . .
H7 H 0.491116 0.013201 0.563232 0.036 Uiso 1 1 calc R . . . .
C26 C 0.3168(2) 0.4428(6) 0.4153(3) 0.0247(15) Uani 1 1 d . . . . .
C6 C 0.3861(3) -0.0292(6) 0.6161(3) 0.0240(15) Uani 1 1 d . . . . .
C17 C 0.3974(3) 0.3915(7) 0.6876(3) 0.0319(17) Uani 1 1 d . . . . .
H17 H 0.376449 0.407280 0.717623 0.038 Uiso 1 1 calc R . . . .
C14 C 0.4725(3) 0.4262(7) 0.6383(3) 0.0266(15) Uani 1 1 d . . . . .
C8 C 0.4797(3) -0.1220(7) 0.6171(3) 0.0325(17) Uani 1 1 d . . . . .
H8 H 0.512452 -0.152929 0.615789 0.039 Uiso 1 1 calc R . . . .
C36 C 0.2368(3) 0.5272(9) 0.3876(4) 0.051(2) Uani 1 1 d . . . . .
H36A H 0.223974 0.444840 0.385259 0.076 Uiso 1 1 calc GR . . . .
H36B H 0.219437 0.578377 0.361456 0.076 Uiso 1 1 calc GR . . . .
H36C H 0.231460 0.558507 0.424173 0.076 Uiso 1 1 calc GR . . . .
C4 C 0.3570(3) -0.1731(7) 0.6827(3) 0.0308(17) Uani 1 1 d . . . . .
C9 C 0.4453(3) -0.1742(7) 0.6500(3) 0.0321(17) Uani 1 1 d . . . . .
H9 H 0.454003 -0.240201 0.672512 0.039 Uiso 1 1 calc R . . . .
C5 C 0.3958(3) -0.1281(7) 0.6502(3) 0.0286(16) Uani 1 1 d . . . . .
C29 C 0.4082(3) -0.0752(7) 0.3075(3) 0.0295(16) Uani 1 1 d . . . . .
C21 C 0.4008(3) -0.0275(7) 0.3650(3) 0.0283(16) Uani 1 1 d . . . . .
C34 C 0.3007(5) 0.4899(11) 0.3174(4) 0.069(4) Uani 1 1 d . . . . .
H34A H 0.336199 0.477408 0.311857 0.104 Uiso 1 1 calc GR . . . .
H34B H 0.288940 0.553167 0.292981 0.104 Uiso 1 1 calc GR . . . .
H34C H 0.282952 0.414838 0.309882 0.104 Uiso 1 1 calc GR . . . .
C35 C 0.3113(4) 0.6545(9) 0.3842(4) 0.056(3) Uani 1 1 d . . . . .
H35A H 0.303987 0.679610 0.421355 0.085 Uiso 1 1 calc GR . . . .
H35B H 0.295338 0.709985 0.358821 0.085 Uiso 1 1 calc GR . . . .
H35C H 0.347075 0.655423 0.378385 0.085 Uiso 1 1 calc GR . . . .
C37 C 0.2225(3) 0.2888(9) 0.5328(4) 0.048(2) Uani 1 1 d . . . . .
H37A H 0.209108 0.338648 0.503603 0.071 Uiso 1 1 calc GR . . . .
H37B H 0.242655 0.338759 0.556888 0.071 Uiso 1 1 calc GR . . . .
H37C H 0.195194 0.253124 0.553400 0.071 Uiso 1 1 calc GR . . . .
C33 C 0.2915(3) 0.5272(7) 0.3750(3) 0.0307(16) Uani 1 1 d . . . . .
C32 C 0.4362(4) -0.1963(8) 0.3086(4) 0.047(2) Uani 1 1 d . . . . .
H32A H 0.444772 -0.220020 0.271612 0.070 Uiso 1 1 calc GR . . . .
H32B H 0.415164 -0.258241 0.324926 0.070 Uiso 1 1 calc GR . . . .
H32C H 0.466487 -0.187518 0.329996 0.070 Uiso 1 1 calc GR . . . .

loop_
_atom_site_aniso_label
_atom_site_aniso_U_11
_atom_site_aniso_U_22
_atom_site_aniso_U_33
_atom_site_aniso_U_23
_atom_site_aniso_U_13
_atom_site_aniso_U_12
I2 0.0328(3) 0.0289(3) 0.0324(3) 0.0014(2) 0.0031(2) -0.0008(2)
I1 0.0335(3) 0.0488(4) 0.0517(4) 0.0014(3) 0.0123(3) 0.0044(3)
Ni1 0.0241(4) 0.0252(5) 0.0204(4) 0.0002(4) 0.0001(3) -0.0012(4)
Cl2 0.0405(11) 0.0360(11) 0.0350(10) -0.0074(8) -0.0070(8) -0.0067(8)
Cl1 0.0532(13) 0.0365(11) 0.0425(12) 0.0141(9) -0.0032(10) -0.0068(10)
O1 0.026(3) 0.029(3) 0.023(2) 0.003(2) 0.002(2) -0.003(2)
O2 0.024(2) 0.026(3) 0.026(3) -0.003(2) 0.000(2) -0.003(2)
O3 0.035(3) 0.043(3) 0.040(3) -0.012(3) -0.004(3) 0.002(3)
N2 0.028(3) 0.029(3) 0.021(3) 0.001(2) -0.001(2) 0.000(3)
N1 0.026(3) 0.030(3) 0.022(3) 0.000(2) 0.002(2) -0.004(3)
N3 0.031(3) 0.026(3) 0.021(3) 0.003(2) -0.001(2) -0.002(3)
N4 0.027(3) 0.022(3) 0.027(3) 0.002(2) 0.002(2) -0.004(3)
C30 0.045(5) 0.053(5) 0.026(4) 0.000(4) 0.010(4) 0.006(4)
C11 0.023(3) 0.025(4) 0.026(4) 0.002(3) 0.000(3) 0.002(3)
C2 0.029(4) 0.022(4) 0.029(4) -0.006(3) 0.004(3) -0.004(3)
C19 0.034(4) 0.025(4) 0.023(4) 0.003(3) -0.006(3) -0.004(3)
C25 0.029(4) 0.027(4) 0.026(4) -0.007(3) 0.002(3) -0.003(3)
C22 0.021(3) 0.025(4) 0.027(4) 0.003(3) -0.002(3) 0.004(3)
C23 0.020(3) 0.023(3) 0.023(3) 0.005(3) 0.007(3) -0.002(3)
C3 0.041(4) 0.032(4) 0.027(4) -0.001(3) 0.007(3) -0.014(3)
C24 0.021(3) 0.023(4) 0.025(4) -0.002(3) 0.004(3) 0.000(3)
C15 0.027(3) 0.022(3) 0.024(3) 0.002(3) -0.003(3) 0.005(3)
C1 0.025(3) 0.021(3) 0.021(3) -0.003(3) 0.001(3) -0.005(3)
C27 0.030(4) 0.023(4) 0.029(4) -0.005(3) 0.004(3) -0.003(3)
C31 0.047(5) 0.044(5) 0.026(4) -0.004(4) -0.004(4) -0.002(4)
C10 0.030(4) 0.018(3) 0.029(4) 0.003(3) -0.002(3) 0.002(3)
C18 0.035(4) 0.031(4) 0.024(4) -0.005(3) -0.005(3) 0.000(3)
C28 0.036(4) 0.026(4) 0.026(4) -0.003(3) 0.000(3) 0.001(3)
C12 0.031(4) 0.022(4) 0.040(4) 0.006(3) -0.007(3) -0.001(3)
C20 0.033(4) 0.021(4) 0.026(4) -0.002(3) -0.001(3) 0.004(3)
C13 0.029(4) 0.031(4) 0.025(4) 0.000(3) -0.005(3) -0.002(3)
C16 0.030(4) 0.032(4) 0.026(4) 0.003(3) 0.002(3) 0.001(3)
C7 0.026(4) 0.030(4) 0.034(4) -0.001(3) 0.001(3) 0.000(3)
C26 0.020(3) 0.024(4) 0.030(4) 0.004(3) 0.004(3) -0.001(3)
C6 0.029(4) 0.025(4) 0.018(3) -0.005(3) -0.003(3) -0.006(3)
C17 0.043(4) 0.034(4) 0.019(3) -0.004(3) 0.002(3) -0.008(4)
C14 0.033(4) 0.024(4) 0.022(4) 0.004(3) -0.005(3) -0.001(3)
C8 0.024(4) 0.037(4) 0.036(4) -0.007(3) -0.006(3) 0.002(3)
C36 0.040(5) 0.049(6) 0.063(6) 0.005(5) -0.005(4) 0.016(4)
C4 0.041(4) 0.029(4) 0.023(4) -0.001(3) 0.000(3) 0.001(3)
C9 0.039(4) 0.030(4) 0.027(4) 0.001(3) -0.009(3) 0.006(3)
C5 0.040(4) 0.025(4) 0.020(3) 0.006(3) -0.002(3) -0.001(3)
C29 0.038(4) 0.026(4) 0.024(4) -0.004(3) -0.005(3) 0.008(3)
C21 0.033(4) 0.035(4) 0.017(3) -0.001(3) 0.000(3) 0.001(3)
C34 0.113(10) 0.067(7) 0.028(5) -0.001(5) -0.006(5) 0.049(7)
C35 0.066(7) 0.042(6) 0.062(6) 0.020(5) -0.003(5) -0.003(5)
C37 0.045(5) 0.048(5) 0.049(6) -0.005(4) 0.001(4) 0.001(4)
C33 0.033(4) 0.028(4) 0.030(4) 0.002(3) -0.002(3) 0.007(3)
C32 0.061(6) 0.046(5) 0.034(5) -0.007(4) 0.004(4) 0.017(5)

loop_
_atom_type_symbol
_atom_type_description
_atom_type_scat_dispersion_real
_atom_type_scat_dispersion_imag
_atom_type_scat_source
C C 0.0033 0.0016 'International Tables Vol C Tables 4.2.6.8 and 6.1.1.4'
H H 0.0000 0.0000 'International Tables Vol C Tables 4.2.6.8 and 6.1.1.4'
Cl Cl 0.1484 0.1585 'International Tables Vol C Tables 4.2.6.8 and 6.1.1.4'
I I -0.4742 1.8119 'International Tables Vol C Tables 4.2.6.8 and 6.1.1.4'
N N 0.0061 0.0033 'International Tables Vol C Tables 4.2.6.8 and 6.1.1.4'
Ni Ni 0.3393 1.1124 'International Tables Vol C Tables 4.2.6.8 and 6.1.1.4'
O O 0.0106 0.0060 'International Tables Vol C Tables 4.2.6.8 and 6.1.1.4'

loop_
_geom_angle_atom_site_label_1
_geom_angle_atom_site_label_2
_geom_angle_atom_site_label_3
_geom_angle
_geom_angle_site_symmetry_1
_geom_angle_site_symmetry_3
_geom_angle_publ_flag
O1 Ni1 N3 98.3(2) . . ?
O2 Ni1 O1 170.37(19) . . ?
O2 Ni1 N2 80.2(2) . . ?
O2 Ni1 N1 95.9(2) . . ?
O2 Ni1 N3 90.6(2) . . ?
O2 Ni1 N4 91.6(2) . . ?
N2 Ni1 O1 91.2(2) . . ?
N2 Ni1 N3 169.6(2) . . ?
N1 Ni1 O1 79.9(2) . . ?
N1 Ni1 N2 92.4(2) . . ?
N1 Ni1 N3 93.4(2) . . ?
N4 Ni1 O1 93.9(2) . . ?
N4 Ni1 N2 97.4(2) . . ?
N4 Ni1 N1 168.5(2) . . ?
N4 Ni1 N3 77.8(2) . . ?
C1 O1 Ni1 112.3(4) . . ?
C10 O2 Ni1 112.8(4) . . ?
C37 O3 H3A 109.5 . . ?
C15 N2 Ni1 112.4(5) . . ?
C16 N2 Ni1 129.1(5) . . ?
C16 N2 C15 118.4(6) . . ?
C7 N1 Ni1 127.4(5) . . ?
C7 N1 C6 119.4(7) . . ?
C6 N1 Ni1 113.1(5) . . ?
C19 N3 Ni1 126.9(5) . . ?
C19 N3 C23 118.3(6) . . ?
C23 N3 Ni1 113.8(5) . . ?
C24 N4 Ni1 116.0(5) . . ?
C28 N4 Ni1 125.0(5) . . ?
C28 N4 C24 119.0(6) . . ?
H30A C30 H30B 109.5 . . ?
H30A C30 H30C 109.5 . . ?
H30B C30 H30C 109.5 . . ?
C29 C30 H30A 109.5 . . ?
C29 C30 H30B 109.5 . . ?
C29 C30 H30C 109.5 . . ?
C10 C11 I2 119.0(5) . . ?
C10 C11 C12 123.2(7) . . ?
C12 C11 I2 117.8(5) . . ?
C3 C2 I1 117.9(5) . . ?
C1 C2 I1 119.1(5) . . ?
C1 C2 C3 123.1(7) . . ?
N3 C19 H19 117.9 . . ?
N3 C19 C20 124.1(7) . . ?
C20 C19 H19 117.9 . . ?
C24 C25 H25 119.7 . . ?
C24 C25 C26 120.6(7) . . ?
C26 C25 H25 119.7 . . ?
C23 C22 H22 119.7 . . ?
C21 C22 H22 119.7 . . ?
C21 C22 C23 120.7(6) . . ?
N3 C23 C22 120.6(6) . . ?
N3 C23 C24 115.2(6) . . ?
C22 C23 C24 124.1(6) . . ?
C2 C3 H3 119.2 . . ?
C4 C3 C2 121.6(7) . . ?
C4 C3 H3 119.2 . . ?
N4 C24 C25 121.3(6) . . ?
N4 C24 C23 114.7(6) . . ?
C25 C24 C23 123.9(6) . . ?
N2 C15 C10 114.3(6) . . ?
N2 C15 C14 122.4(7) . . ?
C14 C15 C10 123.2(7) . . ?
O1 C1 C2 126.2(7) . . ?
O1 C1 C6 119.5(6) . . ?
C2 C1 C6 114.3(6) . . ?
C28 C27 H27 119.8 . . ?
C28 C27 C26 120.4(7) . . ?
C26 C27 H27 119.8 . . ?
H31A C31 H31B 109.5 . . ?
H31A C31 H31C 109.5 . . ?
H31B C31 H31C 109.5 . . ?
C29 C31 H31A 109.5 . . ?
C29 C31 H31B 109.5 . . ?
C29 C31 H31C 109.5 . . ?
O2 C10 C11 125.4(7) . . ?
O2 C10 C15 120.1(6) . . ?
C11 C10 C15 114.5(6) . . ?
C17 C18 H18 119.9 . . ?
C17 C18 C14 120.3(7) . . ?
C14 C18 H18 119.9 . . ?
N4 C28 C27 122.2(7) . . ?
N4 C28 H28 118.9 . . ?
C27 C28 H28 118.9 . . ?
C11 C12 H12 119.8 . . ?
C13 C12 C11 120.4(7) . . ?
C13 C12 H12 119.8 . . ?
C19 C20 H20 120.0 . . ?
C21 C20 C19 120.0(7) . . ?
C21 C20 H20 120.0 . . ?
C12 C13 Cl2 119.0(6) . . ?
C12 C13 C14 120.5(7) . . ?
C14 C13 Cl2 120.4(6) . . ?
N2 C16 H16 118.6 . . ?
N2 C16 C17 122.7(7) . . ?
C17 C16 H16 118.6 . . ?
N1 C7 H7 118.7 . . ?
N1 C7 C8 122.6(7) . . ?
C8 C7 H7 118.7 . . ?
C25 C26 C33 122.6(7) . . ?
C27 C26 C25 116.3(7) . . ?
C27 C26 C33 121.0(7) . . ?
N1 C6 C1 114.8(6) . . ?
N1 C6 C5 122.3(7) . . ?
C5 C6 C1 122.9(6) . . ?
C18 C17 C16 119.4(7) . . ?
C18 C17 H17 120.3 . . ?
C16 C17 H17 120.3 . . ?
C18 C14 C15 116.8(7) . . ?
C18 C14 C13 125.3(7) . . ?
C13 C14 C15 118.0(7) . . ?
C7 C8 H8 120.2 . . ?
C9 C8 C7 119.7(7) . . ?
C9 C8 H8 120.2 . . ?
H36A C36 H36B 109.5 . . ?
H36A C36 H36C 109.5 . . ?
H36B C36 H36C 109.5 . . ?
C33 C36 H36A 109.5 . . ?
C33 C36 H36B 109.5 . . ?
C33 C36 H36C 109.5 . . ?
C3 C4 Cl1 119.9(6) . . ?
C3 C4 C5 119.5(7) . . ?
C5 C4 Cl1 120.6(6) . . ?
C8 C9 H9 120.4 . . ?
C8 C9 C5 119.2(7) . . ?
C5 C9 H9 120.4 . . ?
C6 C5 C4 118.5(7) . . ?
C6 C5 C9 116.7(7) . . ?
C4 C5 C9 124.7(7) . . ?
C30 C29 C31 109.8(7) . . ?
C30 C29 C21 110.3(7) . . ?
C30 C29 C32 108.1(7) . . ?
C31 C29 C32 109.4(7) . . ?
C21 C29 C31 108.8(6) . . ?
C21 C29 C32 110.4(6) . . ?
C22 C21 C29 120.0(6) . . ?
C20 C21 C22 116.1(6) . . ?
C20 C21 C29 123.8(7) . . ?
H34A C34 H34B 109.5 . . ?
H34A C34 H34C 109.5 . . ?
H34B C34 H34C 109.5 . . ?
C33 C34 H34A 109.5 . . ?
C33 C34 H34B 109.5 . . ?
C33 C34 H34C 109.5 . . ?
H35A C35 H35B 109.5 . . ?
H35A C35 H35C 109.5 . . ?
H35B C35 H35C 109.5 . . ?
C33 C35 H35A 109.5 . . ?
C33 C35 H35B 109.5 . . ?
C33 C35 H35C 109.5 . . ?
O3 C37 H37A 109.5 . . ?
O3 C37 H37B 109.5 . . ?
O3 C37 H37C 109.5 . . ?
H37A C37 H37B 109.5 . . ?
H37A C37 H37C 109.5 . . ?
H37B C37 H37C 109.5 . . ?
C36 C33 C26 107.6(7) . . ?
C36 C33 C35 108.1(7) . . ?
C34 C33 C26 112.1(7) . . ?
C34 C33 C36 110.8(8) . . ?
C34 C33 C35 109.8(8) . . ?
C35 C33 C26 108.3(7) . . ?
C29 C32 H32A 109.5 . . ?
C29 C32 H32B 109.5 . . ?
C29 C32 H32C 109.5 . . ?
H32A C32 H32B 109.5 . . ?
H32A C32 H32C 109.5 . . ?
H32B C32 H32C 109.5 . . ?

loop_
_geom_bond_atom_site_label_1
_geom_bond_atom_site_label_2
_geom_bond_distance
_geom_bond_site_symmetry_2
_geom_bond_publ_flag
I2 C11 2.090(7) . ?
I1 C2 2.089(7) . ?
Ni1 O1 2.083(5) . ?
Ni1 O2 2.058(5) . ?
Ni1 N2 2.077(6) . ?
Ni1 N1 2.069(6) . ?
Ni1 N3 2.093(6) . ?
Ni1 N4 2.063(6) . ?
Cl2 C13 1.750(8) . ?
Cl1 C4 1.731(8) . ?
O1 C1 1.294(8) . ?
O2 C10 1.294(9) . ?
O3 H3A 0.8400 . ?
O3 C37 1.403(10) . ?
N2 C15 1.370(9) . ?
N2 C16 1.321(9) . ?
N1 C7 1.317(9) . ?
N1 C6 1.355(9) . ?
N3 C19 1.317(9) . ?
N3 C23 1.345(9) . ?
N4 C24 1.339(9) . ?
N4 C28 1.339(9) . ?
C30 H30A 0.9800 . ?
C30 H30B 0.9800 . ?
C30 H30C 0.9800 . ?
C30 C29 1.514(11) . ?
C11 C10 1.396(10) . ?
C11 C12 1.407(10) . ?
C2 C3 1.410(11) . ?
C2 C1 1.381(10) . ?
C19 H19 0.9500 . ?
C19 C20 1.379(10) . ?
C25 H25 0.9500 . ?
C25 C24 1.387(10) . ?
C25 C26 1.403(10) . ?
C22 H22 0.9500 . ?
C22 C23 1.406(10) . ?
C22 C21 1.404(10) . ?
C23 C24 1.472(9) . ?
C3 H3 0.9500 . ?
C3 C4 1.362(11) . ?
C15 C10 1.447(10) . ?
C15 C14 1.415(10) . ?
C1 C6 1.459(10) . ?
C27 H27 0.9500 . ?
C27 C28 1.381(11) . ?
C27 C26 1.387(10) . ?
C31 H31A 0.9800 . ?
C31 H31B 0.9800 . ?
C31 H31C 0.9800 . ?
C31 C29 1.534(11) . ?
C18 H18 0.9500 . ?
C18 C17 1.362(11) . ?
C18 C14 1.406(10) . ?
C28 H28 0.9500 . ?
C12 H12 0.9500 . ?
C12 C13 1.375(11) . ?
C20 H20 0.9500 . ?
C20 C21 1.377(10) . ?
C13 C14 1.407(10) . ?
C16 H16 0.9500 . ?
C16 C17 1.402(10) . ?
C7 H7 0.9500 . ?
C7 C8 1.396(11) . ?
C26 C33 1.529(10) . ?
C6 C5 1.410(10) . ?
C17 H17 0.9500 . ?
C8 H8 0.9500 . ?
C8 C9 1.367(11) . ?
C36 H36A 0.9800 . ?
C36 H36B 0.9800 . ?
C36 H36C 0.9800 . ?
C36 C33 1.514(12) . ?
C4 C5 1.413(11) . ?
C9 H9 0.9500 . ?
C9 C5 1.433(11) . ?
C29 C21 1.531(10) . ?
C29 C32 1.544(11) . ?
C34 H34A 0.9800 . ?
C34 H34B 0.9800 . ?
C34 H34C 0.9800 . ?
C34 C33 1.504(12) . ?
C35 H35A 0.9800 . ?
C35 H35B 0.9800 . ?
C35 H35C 0.9800 . ?
C35 C33 1.528(12) . ?
C37 H37A 0.9800 . ?
C37 H37B 0.9800 . ?
C37 H37C 0.9800 . ?
C32 H32A 0.9800 . ?
C32 H32B 0.9800 . ?
C32 H32C 0.9800 . ?

loop_
_geom_torsion_atom_site_label_1
_geom_torsion_atom_site_label_2
_geom_torsion_atom_site_label_3
_geom_torsion_atom_site_label_4
_geom_torsion
_geom_torsion_site_symmetry_1
_geom_torsion_site_symmetry_2
_geom_torsion_site_symmetry_3
_geom_torsion_site_symmetry_4
_geom_torsion_publ_flag
I2 C11 C10 O2 3.2(10) . . . . ?
I2 C11 C10 C15 -175.6(5) . . . . ?
I2 C11 C12 C13 178.9(6) . . . . ?
I1 C2 C3 C4 -178.3(6) . . . . ?
I1 C2 C1 O1 -3.2(10) . . . . ?
I1 C2 C1 C6 175.6(5) . . . . ?
Ni1 O1 C1 C2 172.4(6) . . . . ?
Ni1 O1 C1 C6 -6.3(7) . . . . ?
Ni1 O2 C10 C11 -174.5(6) . . . . ?
Ni1 O2 C10 C15 4.3(8) . . . . ?
Ni1 N2 C15 C10 1.5(7) . . . . ?
Ni1 N2 C15 C14 -179.5(5) . . . . ?
Ni1 N2 C16 C17 178.6(6) . . . . ?
Ni1 N1 C7 C8 179.3(6) . . . . ?
Ni1 N1 C6 C1 2.3(7) . . . . ?
Ni1 N1 C6 C5 -178.2(5) . . . . ?
Ni1 N3 C19 C20 -166.1(6) . . . . ?
Ni1 N3 C23 C22 166.5(5) . . . . ?
Ni1 N3 C23 C24 -16.8(7) . . . . ?
Ni1 N4 C24 C25 -179.2(5) . . . . ?
Ni1 N4 C24 C23 3.7(7) . . . . ?
Ni1 N4 C28 C27 -179.1(6) . . . . ?
Cl2 C13 C14 C15 179.6(5) . . . . ?
Cl2 C13 C14 C18 0.7(11) . . . . ?
Cl1 C4 C5 C6 -177.4(5) . . . . ?
Cl1 C4 C5 C9 1.4(11) . . . . ?
O1 C1 C6 N1 2.9(9) . . . . ?
O1 C1 C6 C5 -176.7(6) . . . . ?
N2 C15 C10 O2 -4.0(9) . . . . ?
N2 C15 C10 C11 174.9(6) . . . . ?
N2 C15 C14 C18 1.7(10) . . . . ?
N2 C15 C14 C13 -177.2(7) . . . . ?
N2 C16 C17 C18 -0.5(12) . . . . ?
N1 C7 C8 C9 -1.3(12) . . . . ?
N1 C6 C5 C4 178.0(7) . . . . ?
N1 C6 C5 C9 -0.9(10) . . . . ?
N3 C19 C20 C21 1.6(12) . . . . ?
N3 C23 C24 N4 8.9(9) . . . . ?
N3 C23 C24 C25 -168.1(7) . . . . ?
C30 C29 C21 C22 48.5(10) . . . . ?
C30 C29 C21 C20 -131.1(8) . . . . ?
C11 C12 C13 Cl2 179.5(6) . . . . ?
C11 C12 C13 C14 -2.8(11) . . . . ?
C2 C3 C4 Cl1 178.3(6) . . . . ?
C2 C3 C4 C5 1.4(12) . . . . ?
C2 C1 C6 N1 -176.0(6) . . . . ?
C2 C1 C6 C5 4.5(10) . . . . ?
C19 N3 C23 C22 -2.6(10) . . . . ?
C19 N3 C23 C24 174.0(6) . . . . ?
C19 C20 C21 C22 -3.3(11) . . . . ?
C19 C20 C21 C29 176.3(7) . . . . ?
C25 C26 C33 C36 111.5(8) . . . . ?
C25 C26 C33 C34 -10.6(11) . . . . ?
C25 C26 C33 C35 -131.8(8) . . . . ?
C22 C23 C24 N4 -174.6(6) . . . . ?
C22 C23 C24 C25 8.4(11) . . . . ?
C23 N3 C19 C20 1.5(11) . . . . ?
C23 C22 C21 C20 2.1(11) . . . . ?
C23 C22 C21 C29 -177.5(7) . . . . ?
C3 C2 C1 O1 177.7(7) . . . . ?
C3 C2 C1 C6 -3.6(10) . . . . ?
C3 C4 C5 C6 -0.5(11) . . . . ?
C3 C4 C5 C9 178.3(7) . . . . ?
C24 N4 C28 C27 0.3(11) . . . . ?
C24 C25 C26 C27 -0.3(10) . . . . ?
C24 C25 C26 C33 -178.8(7) . . . . ?
C15 N2 C16 C17 -0.2(11) . . . . ?
C1 C2 C3 C4 0.8(12) . . . . ?
C1 C6 C5 C4 -2.5(11) . . . . ?
C1 C6 C5 C9 178.6(7) . . . . ?
C27 C26 C33 C36 -66.9(9) . . . . ?
C27 C26 C33 C34 171.0(9) . . . . ?
C27 C26 C33 C35 49.8(10) . . . . ?
C31 C29 C21 C22 -72.0(9) . . . . ?
C31 C29 C21 C20 108.5(8) . . . . ?
C10 C11 C12 C13 0.1(11) . . . . ?
C10 C15 C14 C18 -179.4(7) . . . . ?
C10 C15 C14 C13 1.7(10) . . . . ?
C28 N4 C24 C25 1.3(10) . . . . ?
C28 N4 C24 C23 -175.8(6) . . . . ?
C28 C27 C26 C25 1.9(10) . . . . ?
C28 C27 C26 C33 -179.6(7) . . . . ?
C12 C11 C10 O2 -178.0(7) . . . . ?
C12 C11 C10 C15 3.1(10) . . . . ?
C12 C13 C14 C15 1.9(11) . . . . ?
C12 C13 C14 C18 -177.0(7) . . . . ?
C16 N2 C15 C10 -179.4(6) . . . . ?
C16 N2 C15 C14 -0.5(10) . . . . ?
C7 N1 C6 C1 -178.2(6) . . . . ?
C7 N1 C6 C5 1.3(10) . . . . ?
C7 C8 C9 C5 1.7(11) . . . . ?
C26 C25 C24 N4 -1.3(11) . . . . ?
C26 C25 C24 C23 175.5(6) . . . . ?
C26 C27 C28 N4 -1.9(11) . . . . ?
C6 N1 C7 C8 -0.2(11) . . . . ?
C17 C18 C14 C15 -2.4(11) . . . . ?
C17 C18 C14 C13 176.5(7) . . . . ?
C14 C15 C10 O2 177.0(6) . . . . ?
C14 C15 C10 C11 -4.0(10) . . . . ?
C14 C18 C17 C16 1.9(12) . . . . ?
C8 C9 C5 C6 -0.6(11) . . . . ?
C8 C9 C5 C4 -179.4(7) . . . . ?
C21 C22 C23 N3 0.8(10) . . . . ?
C21 C22 C23 C24 -175.5(6) . . . . ?
C32 C29 C21 C22 167.9(7) . . . . ?
C32 C29 C21 C20 -11.6(11) . . . . ?
